data_2023534
loop_
_publ_author_name
'D\"oring, Cindy'
'Jones, Peter G.'

_publ_section_title
;
 Crystal structures of three 4-methylpiperidinium salts (one as three
 polymorphs) with tetrahalogenidoaurate(III), halide and (in one case)
 dichloroiodate(I) counter-anions
;
_journal_coeditor_code YZ2066
_journal_issue 7
_journal_name_full 'Acta Crystallographica Section E Crystallographic Communications'
_journal_paper_doi 10.1107/S2056989025004918
_journal_volume 81
_journal_year 2025
_chemical_formula_moiety '2(C6 H14 N), Au Br4, Br'
_chemical_formula_sum 'C12 H28 Au Br5 N2'
_chemical_formula_weight 796.88
_space_group_crystal_system monoclinic
_space_group_IT_number 15
_space_group_name_Hall '-C 2yc'
_space_group_name_H-M_alt 'C 1 2/c 1'
_atom_sites_solution_hydrogens mixed
_atom_sites_solution_primary direct
_atom_sites_solution_secondary difmap
_audit_creation_method SHELXL-2019/3
_cell_angle_alpha 90
_cell_angle_beta 102.806(6)
_cell_angle_gamma 90
_cell_formula_units_Z 4
_cell_length_a 12.6882(8)
_cell_length_b 18.8530(12)
_cell_length_c 9.3914(6)
_cell_measurement_reflns_used 4204
_cell_measurement_temperature 100(2)
_cell_measurement_theta_max 29.2700
_cell_measurement_theta_min 2.6900
_cell_volume 2190.6(2)
_computing_cell_refinement
;
CrysAlisPro, Version 1.171.36.28 (Rigaku OD, 2013)
;
_computing_data_collection
;
CrysAlisPro, Version 1.171.36.28 (Rigaku OD, 2013)
;
_computing_data_reduction
;
CrysAlisPro, Version 1.171.36.28 (Rigaku OD, 2013)
;
_computing_molecular_graphics
;
Bruker XP, Version 5.1 (Bruker, 1998)
;
_computing_publication_material
;
publCIF (Westrip, 2010)
;
_computing_structure_refinement
;
SHELXL-2019/3 (Sheldrick, 2015)
;
_computing_structure_solution
;
SHELXS-97 (Sheldrick, 2008)
;
_diffrn_ambient_temperature 100(2)
_diffrn_detector_area_resol_mean 16.1419
_diffrn_measured_fraction_theta_full 0.990
_diffrn_measured_fraction_theta_max 0.989
_diffrn_measurement_device_type 'Oxford Diffraction Xcalibur, Eos'
_diffrn_measurement_method '\w scan'
_diffrn_radiation_type MoK\a
_diffrn_radiation_wavelength 0.71073
_diffrn_reflns_av_R_equivalents 0.0777
_diffrn_reflns_av_unetI/netI 0.0473
_diffrn_reflns_limit_h_max 17
_diffrn_reflns_limit_h_min -17
_diffrn_reflns_limit_k_max 26
_diffrn_reflns_limit_k_min -26
_diffrn_reflns_limit_l_max 13
_diffrn_reflns_limit_l_min -13
_diffrn_reflns_number 30092
_diffrn_reflns_theta_full 30.000
_diffrn_reflns_theta_max 30.034
_diffrn_reflns_theta_min 2.160
_diffrn_source 'Enhance (Mo) X-ray Source'
_exptl_absorpt_coefficient_mu 15.830
_exptl_absorpt_correction_T_max 1.00000
_exptl_absorpt_correction_T_min 0.47078
_exptl_absorpt_correction_type multi-scan
_exptl_absorpt_process_details
;
(CrysAlisPro; Rigaku OD, 2013)
;
_exptl_crystal_colour red
_exptl_crystal_density_diffrn 2.416
_exptl_crystal_density_method 'not measured'
_exptl_crystal_description needle
_exptl_crystal_F_000 1472
_exptl_crystal_size_max 0.3
_exptl_crystal_size_mid 0.04
_exptl_crystal_size_min 0.04
_refine_diff_density_max 1.272
_refine_diff_density_min -0.880
_refine_ls_extinction_method none
_refine_ls_goodness_of_fit_ref 1.055
_refine_ls_hydrogen_treatment mixed
_refine_ls_matrix_type full
_refine_ls_number_parameters 102
_refine_ls_number_reflns 3172
_refine_ls_number_restraints 1
_refine_ls_restrained_S_all 1.055
_refine_ls_R_factor_all 0.0476
_refine_ls_R_factor_gt 0.0316
_refine_ls_shift/su_max 0.001
_refine_ls_shift/su_mean 0.000
_refine_ls_structure_factor_coef Fsqd
_refine_ls_weighting_details 'w=1/[\s^2^(Fo^2^)+(0.0128P)^2^+4.1505P] where P=(Fo^2^+2Fc^2^)/3'
_refine_ls_weighting_scheme calc
_refine_ls_wR_factor_gt 0.0482
_refine_ls_wR_factor_ref 0.0526
_reflns_number_gt 2592
_reflns_number_total 3172
_reflns_threshold_expression 'I > 2\s(I)'
_cod_data_source_file yz2066.cif
_cod_data_source_block 1
_cod_original_sg_symbol_H-M 'C 2/c'
_cod_database_code 2023534
_shelx_space_group_comment
;
The symmetry employed for this shelxl refinement is uniquely defined
by the following loop, which should always be used as a source of
symmetry information in preference to the above space-group names.
They are only intended as comments.
;
_shelx_estimated_absorpt_t_min 0.088
_shelx_estimated_absorpt_t_max 0.570

loop_
_space_group_symop_operation_xyz
'x, y, z'
'-x, y, -z+1/2'
'x+1/2, y+1/2, z'
'-x+1/2, y+1/2, -z+1/2'
'-x, -y, -z'
'x, -y, z-1/2'
'-x+1/2, -y+1/2, -z'
'x+1/2, -y+1/2, z-1/2'

loop_
_atom_site_type_symbol
_atom_site_label
_atom_site_fract_x
_atom_site_fract_y
_atom_site_fract_z
_atom_site_U_iso_or_equiv
_atom_site_adp_type
_atom_site_calc_flag
_atom_site_occupancy
_atom_site_disorder_assembly
_atom_site_disorder_group
Au Au1 0.750000 0.750000 0.500000 0.01472(6) Uani d 1 . .
Br Br1 0.64570(3) 0.64250(2) 0.43001(5) 0.02164(10) Uani d 1 . .
Br Br2 0.89211(3) 0.70305(2) 0.39160(5) 0.02257(11) Uani d 1 . .
Br Br3 0.500000 0.48791(3) 0.250000 0.01525(12) Uani d 1 . .
N N11 0.6326(3) 0.4154(2) 0.5576(4) 0.0190(8) Uani d 1 . .
H H01 0.589(4) 0.418(3) 0.628(5) 0.046(16) Uiso d 1 . .
H H02 0.592(4) 0.441(3) 0.477(4) 0.042(15) Uiso d 1 . .
C C12 0.6470(4) 0.3404(2) 0.5168(5) 0.0238(10) Uani d 1 . .
H H12A 0.575564 0.318325 0.478557 0.029 Uiso calc 1 . .
H H12B 0.684189 0.313433 0.603913 0.029 Uiso calc 1 . .
C C13 0.7133(4) 0.3384(2) 0.4015(5) 0.0260(11) Uani d 1 . .
H H13A 0.672914 0.362451 0.312348 0.031 Uiso calc 1 . .
H H13B 0.724353 0.288375 0.376137 0.031 Uiso calc 1 . .
C C14 0.8225(4) 0.3739(3) 0.4522(5) 0.0253(11) Uani d 1 . .
H H14 0.864305 0.347337 0.538553 0.030 Uiso calc 1 . .
C C15 0.8057(4) 0.4499(3) 0.4997(5) 0.0247(10) Uani d 1 . .
H H15A 0.876943 0.471726 0.540513 0.030 Uiso calc 1 . .
H H15B 0.770085 0.477910 0.413254 0.030 Uiso calc 1 . .
C C16 0.7371(4) 0.4529(2) 0.6135(5) 0.0225(10) Uani d 1 . .
H H16A 0.776354 0.430193 0.705026 0.027 Uiso calc 1 . .
H H16B 0.723022 0.502950 0.635220 0.027 Uiso calc 1 . .
C C17 0.8863(4) 0.3725(3) 0.3325(5) 0.0406(14) Uani d 1 . .
H H17A 0.844929 0.396712 0.245474 0.061 Uiso calc 1 . .
H H17B 0.899308 0.323236 0.308113 0.061 Uiso calc 1 . .
H H17C 0.955581 0.396763 0.366854 0.061 Uiso calc 1 . .

loop_
_atom_site_aniso_label
_atom_site_aniso_U_11
_atom_site_aniso_U_22
_atom_site_aniso_U_33
_atom_site_aniso_U_12
_atom_site_aniso_U_13
_atom_site_aniso_U_23
Au1 0.01436(11) 0.01629(12) 0.01283(11) -0.00014(9) 0.00160(8) -0.00163(9)
Br1 0.0225(2) 0.0208(2) 0.0227(2) -0.00606(18) 0.00738(18) -0.00630(18)
Br2 0.0175(2) 0.0269(3) 0.0239(2) 0.00131(18) 0.00587(18) -0.00617(19)
Br3 0.0161(3) 0.0163(3) 0.0140(3) 0.000 0.0048(2) 0.000
N11 0.020(2) 0.021(2) 0.0169(19) 0.0065(16) 0.0038(16) 0.0010(16)
C12 0.021(2) 0.018(2) 0.030(3) 0.0035(18) 0.003(2) -0.004(2)
C13 0.033(3) 0.027(3) 0.017(2) 0.018(2) 0.005(2) -0.001(2)
C14 0.023(2) 0.041(3) 0.014(2) 0.015(2) 0.0089(19) 0.007(2)
C15 0.022(2) 0.033(3) 0.019(2) -0.002(2) 0.0044(19) 0.002(2)
C16 0.027(3) 0.022(2) 0.018(2) -0.0019(19) 0.0054(19) -0.0033(19)
C17 0.032(3) 0.069(4) 0.025(3) 0.019(3) 0.015(2) 0.007(3)

loop_
_atom_type_symbol
_atom_type_description
_atom_type_scat_dispersion_real
_atom_type_scat_dispersion_imag
_atom_type_scat_source
C C 0.0033 0.0016 'International Tables Vol C Tables 4.2.6.8 and 6.1.1.4'
H H 0.0000 0.0000 'International Tables Vol C Tables 4.2.6.8 and 6.1.1.4'
N N 0.0061 0.0033 'International Tables Vol C Tables 4.2.6.8 and 6.1.1.4'
Br Br -0.2901 2.4595 'International Tables Vol C Tables 4.2.6.8 and 6.1.1.4'
Au Au -2.0133 8.8022 'International Tables Vol C Tables 4.2.6.8 and 6.1.1.4'

loop_
_geom_angle_atom_site_label_1
_geom_angle_atom_site_label_2
_geom_angle_atom_site_label_3
_geom_angle_site_symmetry_1
_geom_angle_site_symmetry_3
_geom_angle
_geom_angle_publ_flag
Br2 Au1 Br2 7_666 . 180.0 y
Br2 Au1 Br1 7_666 7_666 89.602(15) ?
Br2 Au1 Br1 . 7_666 90.400(15) y
Br2 Au1 Br1 7_666 . 90.399(15) ?
Br2 Au1 Br1 . . 89.599(15) y
Br1 Au1 Br1 7_666 . 180.0 y
C12 N11 C16 . . 113.0(3) ?
C12 N11 H01 . . 110(3) ?
C16 N11 H01 . . 110(3) ?
C12 N11 H02 . . 111(3) ?
C16 N11 H02 . . 109(3) ?
H01 N11 H02 . . 104(4) ?
N11 C12 C13 . . 109.2(4) ?
N11 C12 H12A . . 109.8 ?
C13 C12 H12A . . 109.8 ?
N11 C12 H12B . . 109.8 ?
C13 C12 H12B . . 109.8 ?
H12A C12 H12B . . 108.3 ?
C12 C13 C14 . . 112.2(4) ?
C12 C13 H13A . . 109.2 ?
C14 C13 H13A . . 109.2 ?
C12 C13 H13B . . 109.2 ?
C14 C13 H13B . . 109.2 ?
H13A C13 H13B . . 107.9 ?
C13 C14 C17 . . 111.0(4) ?
C13 C14 C15 . . 109.2(4) ?
C17 C14 C15 . . 111.3(4) ?
C13 C14 H14 . . 108.4 ?
C17 C14 H14 . . 108.4 ?
C15 C14 H14 . . 108.4 ?
C16 C15 C14 . . 112.2(4) ?
C16 C15 H15A . . 109.2 ?
C14 C15 H15A . . 109.2 ?
C16 C15 H15B . . 109.2 ?
C14 C15 H15B . . 109.2 ?
H15A C15 H15B . . 107.9 ?
N11 C16 C15 . . 109.7(3) ?
N11 C16 H16A . . 109.7 ?
C15 C16 H16A . . 109.7 ?
N11 C16 H16B . . 109.7 ?
C15 C16 H16B . . 109.7 ?
H16A C16 H16B . . 108.2 ?
C14 C17 H17A . . 109.5 ?
C14 C17 H17B . . 109.5 ?
H17A C17 H17B . . 109.5 ?
C14 C17 H17C . . 109.5 ?
H17A C17 H17C . . 109.5 ?
H17B C17 H17C . . 109.5 ?

loop_
_geom_bond_atom_site_label_1
_geom_bond_atom_site_label_2
_geom_bond_site_symmetry_2
_geom_bond_distance
_geom_bond_publ_flag
Au1 Br2 7_666 2.4259(4) ?
Au1 Br2 . 2.4259(4) y
Au1 Br1 7_666 2.4301(4) ?
Au1 Br1 . 2.4301(4) y
N11 C12 . 1.486(5) ?
N11 C16 . 1.491(6) ?
N11 H01 . 0.95(3) ?
N11 H02 . 0.95(3) ?
C12 C13 . 1.512(6) ?
C12 H12A . 0.9900 ?
C12 H12B . 0.9900 ?
C13 C14 . 1.517(6) ?
C13 H13A . 0.9900 ?
C13 H13B . 0.9900 ?
C14 C17 . 1.524(6) ?
C14 C15 . 1.529(6) ?
C14 H14 . 1.0000 ?
C15 C16 . 1.522(5) ?
C15 H15A . 0.9900 ?
C15 H15B . 0.9900 ?
C16 H16A . 0.9900 ?
C16 H16B . 0.9900 ?
C17 H17A . 0.9800 ?
C17 H17B . 0.9800 ?
C17 H17C . 0.9800 ?

loop_
_geom_hbond_atom_site_label_D
_geom_hbond_atom_site_label_H
_geom_hbond_atom_site_label_A
_geom_hbond_site_symmetry_A
_geom_hbond_distance_DH
_geom_hbond_distance_HA
_geom_hbond_distance_DA
_geom_hbond_angle_DHA
_geom_hbond_publ_flag
N11 H02 Br3 . 0.95(3) 2.36(3) 3.300(4) 169(4) yes
N11 H01 Br3 5_666 0.95(3) 2.52(4) 3.281(4) 137(4) yes

loop_
_geom_torsion_atom_site_label_1
_geom_torsion_atom_site_label_2
_geom_torsion_atom_site_label_3
_geom_torsion_atom_site_label_4
_geom_torsion_site_symmetry_1
_geom_torsion_site_symmetry_2
_geom_torsion_site_symmetry_3
_geom_torsion_site_symmetry_4
_geom_torsion
_geom_torsion_publ_flag
C16 N11 C12 C13 . . . . -58.3(5) ?
N11 C12 C13 C14 . . . . 57.5(5) ?
C12 C13 C14 C17 . . . . -178.7(4) y
C12 C13 C14 C15 . . . . -55.6(5) ?
C13 C14 C15 C16 . . . . 54.1(5) ?
C17 C14 C15 C16 . . . . 177.0(4) y
C12 N11 C16 C15 . . . . 57.1(5) ?
C14 C15 C16 N11 . . . . -54.7(5) ?
